data_7009613
loop_
_publ_author_name
'Kepert, Christopher M.'
'Deacon, Glen B.'
'Spiccia, Leone'
'Fallon, Gary D.'
'Skelton, Brian W.'
'White, Allan H.'

_publ_section_title
;
 A facile and benign synthesis of binuclear ruthenium(I)
 &#x201C;sawhorse&#x201D; complexes
;
_journal_issue 16
_journal_name_full 'Journal of the Chemical Society, Dalton Transactions'
_journal_page_first 2867
_journal_paper_doi 10.1039/b002304n
_journal_year 2000
_chemical_formula_sum 'C28 H20 N2 O8 Ru2'
_chemical_formula_weight 714.61
_space_group_IT_number 15
_symmetry_cell_setting monoclinic
_symmetry_space_group_name_Hall '-C 2yc'
_symmetry_space_group_name_H-M 'C 1 2/c 1'
_cell_angle_alpha 90.00000
_cell_angle_beta 102.7740(10)
_cell_angle_gamma 90.00000
_cell_formula_units_Z 8
_cell_length_a 28.0950(10)
_cell_length_b 10.3742(4)
_cell_length_c 19.3657(7)
_cell_measurement_reflns_used 0
_cell_measurement_temperature 123
_cell_measurement_theta_max 0
_cell_measurement_theta_min 0
_cell_volume 5504.7(4)
_computing_cell_refinement 'MSC/AFC Diffractometer Control'
_computing_data_collection 'MSC/AFC Diffractometer Control'
_computing_data_reduction teXsan
_computing_molecular_graphics teXsan
_computing_publication_material 'xtal BONDLA CIFIO'
_computing_structure_refinement teXsan
_diffrn_ambient_temperature 123
_diffrn_measurement_device_type
;
 unkown                           
;
_diffrn_measurement_method '\w scans'
_diffrn_radiation_detector 'CCD area detector'
_diffrn_radiation_monochromator graphite
_diffrn_radiation_source 'X-ray tube'
_diffrn_radiation_type 'Mo K\a'
_diffrn_radiation_wavelength .7107
_diffrn_reflns_limit_h_max 37
_diffrn_reflns_limit_h_min 0
_diffrn_reflns_limit_k_max 13
_diffrn_reflns_limit_k_min 0
_diffrn_reflns_limit_l_max 25
_diffrn_reflns_limit_l_min -25
_diffrn_reflns_number 6859
_diffrn_reflns_theta_max 28.28
_diffrn_standards_decay_% 0
_diffrn_standards_interval_count 0
_diffrn_standards_number 0
_exptl_absorpt_coefficient_mu 1.151
_exptl_absorpt_correction_type none
_exptl_crystal_colour unknown
_exptl_crystal_density_diffrn 1.725
_exptl_crystal_F_000 2832
_exptl_crystal_size_max 0
_exptl_crystal_size_mid 0
_exptl_crystal_size_min 0
_refine_diff_density_max .59
_refine_diff_density_min -0.64
_refine_ls_goodness_of_fit_ref 1.247
_refine_ls_hydrogen_treatment noref
_refine_ls_matrix_type full
_refine_ls_number_constraints 0
_refine_ls_number_parameters 361
_refine_ls_number_reflns 3875
_refine_ls_number_restraints 0
_refine_ls_R_factor_gt .0346
_refine_ls_shift/su_max .0402
_refine_ls_structure_factor_coef F
_refine_ls_weighting_scheme sigma
_refine_ls_wR_factor_ref .0265
_reflns_limit_h_max 37
_reflns_limit_h_min 0
_reflns_limit_k_max 13
_reflns_limit_k_min 0
_reflns_limit_l_max 25
_reflns_limit_l_min -25
_reflns_number_gt 3875
_reflns_number_observed 3875
_reflns_number_total 6859
_reflns_threshold_expression 'I    > 3.00 sig(I   )'
_cod_data_source_file b002304n.txt
_cod_data_source_block ckbenz
_cod_original_sg_symbol_Hall -c_2yc
_cod_original_sg_symbol_H-M C_1_2/c_1
_cod_database_code 7009613

loop_
_symmetry_equiv_pos_as_xyz
+x,+y,+z
-x,+y,1/2-z
-x,-y,-z
+x,-y,1/2+z
1/2+x,1/2+y,+z
1/2-x,1/2+y,1/2-z
1/2-x,1/2-y,-z
1/2+x,1/2-y,1/2+z

loop_
_atom_site_label
_atom_site_fract_x
_atom_site_fract_y
_atom_site_fract_z
_atom_site_U_iso_or_equiv
_atom_site_adp_type
_atom_site_calc_flag
_atom_site_calc_attached_atom
_atom_site_occupancy
_atom_site_disorder_assembly
_atom_site_disorder_group
Ru1 .092960(10) .17375(3) .00008(2) .0156(2) Uani ? ? 1.00000 ? ?
Ru2 .064780(10) .28619(3) .10896(2) .0157(2) Uani ? ? 1.00000 ? ?
C11 .06470(10) .0177(4) .0110(2) .018(2) Uani ? ? 1.00000 ? ?
O11 .04801(9) -.0811(3) .01870(10) .0280(18) Uani ? ? 1.00000 ? ?
C12 .03770(10) .2167(4) -.0649(2) .021(2) Uani ? ? 1.00000 ? ?
O12 .00340(10) .2455(3) -.10760(10) .030(2) Uani ? ? 1.00000 ? ?
C21 .02960(10) .1493(4) .1300(2) .021(2) Uani ? ? 1.00000 ? ?
O21 .00710(10) .0655(3) .14510(10) .0371(18) Uani ? ? 1.00000 ? ?
C22 .00740(10) .3501(4) .0560(2) .019(2) Uani ? ? 1.00000 ? ?
O22 -.02880(10) .3913(3) .02320(10) .030(2) Uani ? ? 1.00000 ? ?
O011 .12737(9) .3532(2) -.00760(10) .019(2) Uani ? ? 1.00000 ? ?
O012 .10622(8) .4470(2) .08540(10) .017(2) Uani ? ? 1.00000 ? ?
C011 .12580(10) .4475(4) .0324(2) .018(2) Uani ? ? 1.00000 ? ?
C012 .14900(10) .5694(4) .0145(2) .0164(18) Uani ? ? 1.00000 ? ?
C013 .13840(10) .6876(4) .0413(2) .021(2) Uani ? ? 1.00000 ? ?
C014 .15760(10) .8008(4) .0198(2) .027(2) Uani ? ? 1.00000 ? ?
C015 .18680(10) .7956(4) -.0291(2) .032(2) Uani ? ? 1.00000 ? ?
C016 .19740(10) .6783(4) -.0551(2) .028(2) Uani ? ? 1.00000 ? ?
C017 .17910(10) .5658(4) -.0339(2) .0213(18) Uani ? ? 1.00000 ? ?
O021 .15810(9) .1313(2) .07690(10) .019(2) Uani ? ? 1.00000 ? ?
O022 .13252(8) .2172(2) .16890(10) .0192(12) Uani ? ? 1.00000 ? ?
C021 .16420(10) .1634(3) .1412(2) .0160(18) Uani ? ? 1.00000 ? ?
C022 .21270(10) .1366(3) .1888(2) .0170(18) Uani ? ? 1.00000 ? ?
C023 .22410(10) .1885(4) .2565(2) .025(2) Uani ? ? 1.00000 ? ?
C024 .26860(10) .1640(4) .3014(2) .032(2) Uani ? ? 1.00000 ? ?
C025 .30280(10) .0860(4) .2784(2) .031(2) Uani ? ? 1.00000 ? ?
C026 .29190(10) .0365(4) .2108(2) .026(2) Uani ? ? 1.00000 ? ?
C027 .24690(10) .0597(4) .1661(2) .022(2) Uani ? ? 1.00000 ? ?
N101 .13740(10) .1197(3) -.0773(2) .0199(18) Uani ? ? 1.00000 ? ?
C102 .1178(2) .0680(4) -.1408(2) .031(3) Uani ? ? 1.00000 ? ?
C103 .1442(2) .0525(4) -.1927(2) .041(3) Uani ? ? 1.00000 ? ?
C104 .1925(2) .0903(4) -.1788(2) .039(3) Uani ? ? 1.00000 ? ?
C105 .2130(2) .1404(4) -.1139(2) .032(3) Uani ? ? 1.00000 ? ?
C106 .1845(2) .1545(4) -.0650(2) .024(2) Uani ? ? 1.00000 ? ?
N201 .06630(10) .3942(3) .2069(2) .0204(18) Uani ? ? 1.00000 ? ?
C202 .06160(10) .5221(4) .2082(2) .028(2) Uani ? ? 1.00000 ? ?
C203 .0656(2) .5915(5) .2700(3) .044(3) Uani ? ? 1.00000 ? ?
C204 .0742(2) .5247(5) .3334(3) .048(3) Uani ? ? 1.00000 ? ?
C205 .07890(10) .3926(5) .3329(2) .036(3) Uani ? ? 1.00000 ? ?
C206 .07450(10) .3314(4) .2694(2) .026(2) Uani ? ? 1.00000 ? ?
H013 .11750 .69140 .07540 .02620 Uiso ? ? 1.00000 ? ?
H014 .14990 .88460 .03910 .03230 Uiso ? ? 1.00000 ? ?
H015 .19990 .87520 -.04440 .04190 Uiso ? ? 1.00000 ? ?
H016 .21800 .67480 -.08960 .03460 Uiso ? ? 1.00000 ? ?
H017 .18710 .48230 -.05270 .02680 Uiso ? ? 1.00000 ? ?
H023 .19990 .24250 .27260 .02930 Uiso ? ? 1.00000 ? ?
H024 .27610 .20320 .34860 .03880 Uiso ? ? 1.00000 ? ?
H025 .33480 .06830 .31040 .03830 Uiso ? ? 1.00000 ? ?
H026 .31580 -.01620 .19400 .03060 Uiso ? ? 1.00000 ? ?
H027 .23900 .02210 .11830 .02720 Uiso ? ? 1.00000 ? ?
H102 .08350 .04030 -.15080 .03490 Uiso ? ? 1.00000 ? ?
H103 .12830 .01570 -.23880 .04710 Uiso ? ? 1.00000 ? ?
H104 .21130 .08030 -.21510 .04310 Uiso ? ? 1.00000 ? ?
H105 .24760 .16520 -.10240 .03890 Uiso ? ? 1.00000 ? ?
H106 .19860 .19260 -.01870 .03020 Uiso ? ? 1.00000 ? ?
H202 .05520 .56900 .16240 .03600 Uiso ? ? 1.00000 ? ?
H203 .06290 .68680 .26900 .05310 Uiso ? ? 1.00000 ? ?
H204 .07640 .57030 .37810 .05590 Uiso ? ? 1.00000 ? ?
H205 .08530 .34330 .37740 .04210 Uiso ? ? 1.00000 ? ?
H206 .07710 .23700 .26890 .03280 Uiso ? ? 1.00000 ? ?

loop_
_atom_site_aniso_label
_atom_site_aniso_U_11
_atom_site_aniso_U_22
_atom_site_aniso_U_33
_atom_site_aniso_U_12
_atom_site_aniso_U_13
_atom_site_aniso_U_23
Ru1 .0176(2) .0154(2) .0132(2) -.00130(10) .00220(10) -.00030(10)
Ru2 .0147(2) .0185(2) .0133(2) .0006(2) .00170(10) .00010(10)
C11 .016(2) .023(3) .017(2) .002(2) .006(2) -.004(2)
O11 .023(2) .018(2) .043(2) -.0030(10) .007(2) .0040(10)
C12 .028(3) .016(2) .019(2) -.005(2) .005(2) .002(2)
O12 .028(2) .033(2) .025(2) -.0010(10) -.0030(10) .0080(10)
C21 .018(2) .028(3) .016(2) .000(2) .004(2) .002(2)
O21 .044(2) .033(2) .037(2) -.016(2) .015(2) .001(2)
C22 .024(3) .018(2) .018(2) -.005(2) .011(2) -.002(2)
O22 .017(2) .036(2) .033(2) .0060(10) -.0020(10) .0090(10)
O011 .025(2) .015(2) .019(2) -.0020(10) .0100(10) -.0010(10)
O012 .015(2) .018(2) .017(2) .0000(10) .0040(10) -.0010(10)
C011 .011(2) .022(3) .017(2) .004(2) -.003(2) .002(2)
C012 .017(2) .014(2) .013(2) -.002(2) -.008(2) .001(2)
C013 .013(2) .024(3) .024(2) .001(2) .000(2) -.001(2)
C014 .018(2) .014(3) .044(3) .003(2) -.005(2) -.002(2)
C015 .021(2) .021(3) .050(3) -.008(2) .000(2) .009(2)
C016 .024(2) .026(3) .032(3) -.009(2) .002(2) .008(2)
C017 .017(2) .021(2) .025(2) -.003(2) .003(2) .001(2)
O021 .019(2) .020(2) .016(2) .0010(10) .0020(10) -.0020(10)
O022 .0150(10) .025(2) .0160(10) .0070(10) .0000(10) -.0010(10)
C021 .018(2) .010(2) .018(2) -.005(2) .000(2) .003(2)
C022 .017(2) .017(2) .015(2) -.001(2) -.001(2) .004(2)
C023 .018(2) .030(3) .023(2) .008(2) -.001(2) -.002(2)
C024 .022(2) .045(3) .024(3) .005(2) -.004(2) -.005(2)
C025 .020(2) .038(3) .029(3) .007(2) -.005(2) .000(2)
C026 .019(2) .031(3) .030(3) .006(2) .007(2) .004(2)
C027 .018(2) .026(3) .020(2) .002(2) .001(2) -.001(2)
N101 .028(2) .016(2) .017(2) -.001(2) .008(2) .000(2)
C102 .033(3) .032(3) .028(3) -.002(2) .009(2) -.007(2)
C103 .061(4) .041(3) .023(3) -.008(3) .012(3) -.016(2)
C104 .059(4) .027(3) .039(3) -.003(3) .031(3) -.006(2)
C105 .040(3) .022(3) .041(3) -.005(2) .024(3) -.003(2)
C106 .031(3) .016(2) .027(3) -.006(2) .010(2) -.005(2)
N201 .016(2) .027(2) .017(2) .002(2) .001(2) -.003(2)
C202 .018(2) .033(3) .031(3) .008(2) .002(2) -.003(2)
C203 .036(3) .044(3) .050(4) .011(3) .002(3) -.025(3)
C204 .037(3) .077(4) .025(3) .018(3) -.001(2) -.026(3)
C205 .023(3) .061(4) .021(3) .012(2) -.001(2) -.005(2)
C206 .021(2) .038(3) .020(2) -.001(2) .005(2) -.003(2)

loop_
_atom_type_symbol
_atom_type_description
_atom_type_oxidation_number
_atom_type_number_in_cell
_atom_type_scat_dispersion_real
_atom_type_scat_dispersion_imag
_atom_type_scat_source
Ru ? 0 16 -1.259 .835999 'Int Tables Vol IV Tables 2.2B and 2.3.1'
C ? 0 224 .002991 .002014 'Int Tables Vol IV Tables 2.2B and 2.3.1'
H ? 0 160 0 0 'Int Tables Vol IV Tables 2.2B and 2.3.1'
O ? 0 64 .010986 .005981 'Int Tables Vol IV Tables 2.2B and 2.3.1'
N ? 0 16 .005981 .002991 'Int Tables Vol IV Tables 2.2B and 2.3.1'

loop_
_diffrn_attenuator_code
_diffrn_attenuator_scale
? ?

loop_
_geom_angle_atom_site_label_1
_geom_angle_atom_site_label_2
_geom_angle_atom_site_label_3
_geom_angle_site_symmetry_1
_geom_angle_site_symmetry_2
_geom_angle_site_symmetry_3
_geom_angle
_geom_angle_publ_flag
Ru2 Ru1 C11 . . . 94.75(13) ?
Ru2 Ru1 C12 . . . 94.71(13) ?
Ru2 Ru1 O011 . . . 83.77(6) ?
Ru2 Ru1 O021 . . . 84.16(6) ?
Ru2 Ru1 N101 . . . 161.46(8) ?
C11 Ru1 C12 . . . 88.34(16) ?
C11 Ru1 O011 . . . 177.36(12) ?
C11 Ru1 O021 . . . 93.66(11) ?
C11 Ru1 N101 . . . 100.18(15) ?
C12 Ru1 O011 . . . 93.95(14) ?
C12 Ru1 O021 . . . 177.77(15) ?
C12 Ru1 N101 . . . 96.65(15) ?
O011 Ru1 O021 . . . 84.03(8) ?
O011 Ru1 N101 . . . 80.87(10) ?
O021 Ru1 N101 . . . 83.97(10) ?
Ru1 Ru2 C21 . . . 96.07(13) ?
Ru1 Ru2 C22 . . . 95.37(13) ?
Ru1 Ru2 O012 . . . 84.39(6) ?
Ru1 Ru2 O022 . . . 84.16(6) ?
Ru1 Ru2 N201 . . . 161.80(8) ?
C21 Ru2 C22 . . . 87.35(16) ?
C21 Ru2 O012 . . . 179.43(18) ?
C21 Ru2 O022 . . . 94.58(11) ?
C21 Ru2 N201 . . . 96.44(15) ?
C22 Ru2 O012 . . . 92.94(13) ?
C22 Ru2 O022 . . . 178.06(14) ?
C22 Ru2 N201 . . . 98.37(15) ?
O012 Ru2 O022 . . . 85.13(8) ?
O012 Ru2 N201 . . . 83.04(10) ?
O022 Ru2 N201 . . . 81.71(9) ?
Ru1 C11 O11 . . . 178.4(3) ?
Ru1 C12 O12 . . . 177.9(3) ?
Ru2 C21 O21 . . . 177.7(4) ?
Ru2 C22 O22 . . . 179.3(4) ?
Ru1 O011 C011 . . . 124.3(2) ?
Ru2 O012 C011 . . . 122.0(2) ?
O011 C011 O012 . . . 125.3(3) ?
O011 C011 C012 . . . 116.0(3) ?
O012 C011 C012 . . . 118.7(3) ?
C011 C012 C013 . . . 121.2(3) ?
C011 C012 C017 . . . 119.5(4) ?
C013 C012 C017 . . . 119.1(4) ?
C012 C013 C014 . . . 120.2(4) ?
C012 C013 H013 . . . 119.9(4) ?
C014 C013 H013 . . . 119.9(4) ?
C013 C014 C015 . . . 119.9(4) ?
C013 C014 H014 . . . 119.8(4) ?
C015 C014 H014 . . . 120.3(4) ?
C014 C015 C016 . . . 119.6(4) ?
C014 C015 H015 . . . 119.7(4) ?
C016 C015 H015 . . . 120.7(4) ?
C015 C016 C017 . . . 121.1(4) ?
C015 C016 H016 . . . 119.5(4) ?
C017 C016 H016 . . . 119.4(4) ?
C012 C017 C016 . . . 120.0(4) ?
C012 C017 H017 . . . 119.6(4) ?
C016 C017 H017 . . . 120.4(4) ?
Ru1 O021 C021 . . . 122.8(2) ?
Ru2 O022 C021 . . . 123.1(2) ?
O021 C021 O022 . . . 125.4(3) ?
O021 C021 C022 . . . 117.8(3) ?
O022 C021 C022 . . . 116.9(3) ?
C021 C022 C023 . . . 120.0(3) ?
C021 C022 C027 . . . 120.7(3) ?
C023 C022 C027 . . . 119.3(3) ?
C022 C023 C024 . . . 120.8(3) ?
C022 C023 H023 . . . 119.3(3) ?
C024 C023 H023 . . . 119.9(4) ?
C023 C024 C025 . . . 119.7(3) ?
C023 C024 H024 . . . 119.3(4) ?
C025 C024 H024 . . . 121.0(3) ?
C024 C025 C026 . . . 119.6(3) ?
C024 C025 H025 . . . 120.0(4) ?
C026 C025 H025 . . . 120.4(4) ?
C025 C026 C027 . . . 120.6(3) ?
C025 C026 H026 . . . 120.1(3) ?
C027 C026 H026 . . . 119.3(4) ?
C022 C027 C026 . . . 120.0(3) ?
C022 C027 H027 . . . 119.8(3) ?
C026 C027 H027 . . . 120.2(4) ?
Ru1 N101 C102 . . . 122.7(3) ?
Ru1 N101 C106 . . . 119.4(3) ?
C102 N101 C106 . . . 117.3(4) ?
N101 C102 C103 . . . 122.3(5) ?
N101 C102 H102 . . . 118.9(5) ?
C103 C102 H102 . . . 118.8(4) ?
C102 C103 C104 . . . 119.1(4) ?
C102 C103 H103 . . . 119.7(5) ?
C104 C103 H103 . . . 121.1(5) ?
C103 C104 C105 . . . 119.0(5) ?
C103 C104 H104 . . . 119.7(4) ?
C105 C104 H104 . . . 121.3(5) ?
C104 C105 C106 . . . 118.9(5) ?
C104 C105 H105 . . . 120.2(5) ?
C106 C105 H105 . . . 120.9(4) ?
N101 C106 C105 . . . 123.4(4) ?
N101 C106 H106 . . . 117.0(5) ?
C105 C106 H106 . . . 119.6(5) ?
Ru2 N201 C202 . . . 122.7(3) ?
Ru2 N201 C206 . . . 119.7(3) ?
C202 N201 C206 . . . 117.5(4) ?
N201 C202 C203 . . . 123.1(4) ?
N201 C202 H202 . . . 118.0(4) ?
C203 C202 H202 . . . 118.9(4) ?
C202 C203 C204 . . . 118.2(5) ?
C202 C203 H203 . . . 120.8(5) ?
C204 C203 H203 . . . 121.0(5) ?
C203 C204 C205 . . . 119.4(5) ?
C203 C204 H204 . . . 120.6(5) ?
C205 C204 H204 . . . 120.1(5) ?
C204 C205 C206 . . . 118.7(4) ?
C204 C205 H205 . . . 120.7(4) ?
C206 C205 H205 . . . 120.7(5) ?
N201 C206 C205 . . . 123.2(4) ?
N201 C206 H206 . . . 118.1(4) ?
C205 C206 H206 . . . 118.7(4) ?

loop_
_geom_bond_atom_site_label_1
_geom_bond_atom_site_label_2
_geom_bond_site_symmetry_1
_geom_bond_site_symmetry_2
_geom_bond_distance
_geom_bond_publ_flag
Ru1 Ru2 . . 2.6780(5) ?
Ru1 C11 . . 1.836(4) ?
Ru1 C12 . . 1.824(3) ?
Ru1 O011 . . 2.118(2) ?
Ru1 O021 . . 2.134(2) ?
Ru1 N101 . . 2.224(4) ?
Ru2 C21 . . 1.827(4) ?
Ru2 C22 . . 1.833(3) ?
Ru2 O012 . . 2.140(2) ?
Ru2 O022 . . 2.122(2) ?
Ru2 N201 . . 2.195(4) ?
C11 O11 . . 1.150(5) ?
C12 O12 . . 1.162(4) ?
C21 O21 . . 1.150(5) ?
C22 O22 . . 1.155(4) ?
O011 C011 . . 1.255(5) ?
O012 C011 . . 1.267(5) ?
C011 C012 . . 1.498(6) ?
C012 C013 . . 1.389(6) ?
C012 C017 . . 1.395(5) ?
C013 C014 . . 1.394(6) ?
C013 H013 . . .977(4) ?
C014 C015 . . 1.384(5) ?
C014 H014 . . .989(4) ?
C015 C016 . . 1.375(6) ?
C015 H015 . . .976(4) ?
C016 C017 . . 1.374(6) ?
C016 H016 . . .977(4) ?
C017 H017 . . .985(4) ?
O021 C021 . . 1.264(4) ?
O022 C021 . . 1.266(4) ?
C021 C022 . . 1.493(4) ?
C022 C023 . . 1.388(5) ?
C022 C027 . . 1.393(5) ?
C023 C024 . . 1.379(4) ?
C023 H023 . . .983(4) ?
C024 C025 . . 1.402(5) ?
C024 H024 . . .980(4) ?
C025 C026 . . 1.376(5) ?
C025 H025 . . .990(3) ?
C026 C027 . . 1.386(4) ?
C026 H026 . . .976(4) ?
C027 H027 . . .984(4) ?
N101 C102 . . 1.343(5) ?
N101 C106 . . 1.341(6) ?
C102 C103 . . 1.384(7) ?
C102 H102 . . .983(5) ?
C103 C104 . . 1.381(8) ?
C103 H103 . . .983(4) ?
C104 C105 . . 1.364(5) ?
C104 H104 . . .974(5) ?
C105 C106 . . 1.376(7) ?
C105 H105 . . .982(5) ?
C106 H106 . . .980(4) ?
N201 C202 . . 1.334(5) ?
N201 C206 . . 1.349(5) ?
C202 C203 . . 1.380(7) ?
C202 H202 . . .993(4) ?
C203 C204 . . 1.384(8) ?
C203 H203 . . .991(5) ?
C204 C205 . . 1.377(7) ?
C204 H204 . . .976(6) ?
C205 C206 . . 1.365(6) ?
C205 H205 . . .984(4) ?
C206 H206 . . .982(4) ?

loop_
_geom_contact_atom_site_label_1
_geom_contact_atom_site_label_2
_geom_contact_distance
_geom_contact_site_symmetry_1
_geom_contact_site_symmetry_2
_geom_contact_publ_flag
Ru1 O11 4.013(3) . 3 ?
Ru1 O11 2.986(3) . . ?
Ru1 O12 2.986(2) . . ?
Ru1 C21 3.398(4) . . ?
Ru1 O21 4.298(3) . 3 ?
Ru1 O21 4.238(3) . . ?
Ru1 C22 3.384(4) . . ?
Ru1 O22 4.204(3) . . ?
Ru1 O012 3.261(2) . . ?
Ru1 C011 3.009(4) . . ?
Ru1 C012 4.383(4) . . ?
Ru1 C014 4.255(4) . '1 545' ?
Ru1 O022 3.2435(19) . . ?
Ru1 C021 3.011(3) . . ?
Ru1 C022 4.403(3) . . ?
Ru1 C102 3.158(4) . . ?
Ru1 C106 3.111(6) . . ?
Ru1 H014 3.4050(3) . '1 545' ?
Ru1 H102 3.1908(4) . . ?
Ru1 H106 3.0752(3) . . ?
Ru1 H204 3.5158(4) . '4 564' ?
Ru2 C11 3.370(4) . . ?
Ru2 O11 4.175(3) . . ?
Ru2 O11 4.149(2) . 3 ?
Ru2 C12 3.362(4) . . ?
Ru2 O12 4.188(2) . . ?
Ru2 O21 2.976(3) . . ?
Ru2 O22 2.988(3) . . ?
Ru2 O22 4.198(3) . '3 565' ?
Ru2 O011 3.229(2) . . ?
Ru2 C011 3.010(4) . . ?
Ru2 C012 4.415(4) . . ?
Ru2 O021 3.250(3) . . ?
Ru2 C021 3.007(3) . . ?
Ru2 C022 4.385(3) . . ?
Ru2 C202 3.125(4) . . ?
Ru2 C205 4.407(4) . . ?
Ru2 C206 3.094(4) . . ?
Ru2 H202 3.1424(3) . . ?
Ru2 H206 3.0822(4) . . ?
C11 C11 3.584(4) . 3 ?
C11 O11 3.160(4) . 3 ?
C11 C12 2.550(6) . . ?
C11 C12 4.075(5) . 3 ?
C11 O12 4.025(5) . 3 ?
C11 O12 3.475(4) . . ?
C11 C21 3.025(6) . . ?
C11 C21 3.779(5) . 3 ?
C11 O21 3.355(4) . 3 ?
C11 O21 3.386(5) . . ?
C11 C22 3.983(6) . . ?
C11 C22 4.380(5) . 3 ?
C11 O22 4.378(5) . 3 ?
C11 O011 3.953(5) . . ?
C11 C013 3.978(5) . '1 545' ?
C11 C014 3.422(5) . '1 545' ?
C11 C015 4.343(5) . '1 545' ?
C11 O021 2.902(4) . . ?
C11 O022 3.832(4) . . ?
C11 C021 3.652(4) . . ?
C11 N101 3.124(5) . . ?
C11 C102 3.617(6) . . ?
C11 C106 4.207(7) . . ?
C11 H013 3.794(4) . '1 545' ?
C11 H014 2.712(3) . '1 545' ?
C11 H102 3.299(4) . . ?
O11 O11 3.126(4) . 3 ?
O11 C12 3.470(5) . . ?
O11 C12 3.087(4) . 3 ?
O11 O12 4.204(4) . . ?
O11 O12 3.010(4) . 3 ?
O11 C21 3.282(4) . 3 ?
O11 C21 3.335(5) . . ?
O11 O21 3.297(4) . . ?
O11 O21 3.212(3) . 3 ?
O11 C22 3.363(5) . 3 ?
O11 O22 3.333(4) . 3 ?
O11 C013 3.451(4) . '1 545' ?
O11 C014 3.309(4) . '1 545' ?
O11 C015 4.392(4) . '1 545' ?
O11 O021 3.762(3) . . ?
O11 C021 4.392(4) . . ?
O11 N101 4.021(4) . . ?
O11 C102 4.296(6) . . ?
O11 H013 3.105(3) . '1 545' ?
O11 H014 2.824(3) . '1 545' ?
O11 H102 3.847(2) . . ?
C12 C21 3.894(6) . . ?
C12 C21 4.304(5) . 3 ?
C12 O21 3.421(5) . 3 ?
C12 C22 3.001(6) . . ?
C12 O22 3.330(5) . . ?
C12 O22 4.164(5) . '3 565' ?
C12 O011 2.889(4) . . ?
C12 O012 3.925(4) . . ?
C12 C011 3.653(5) . . ?
C12 O021 3.957(4) . . ?
C12 N101 3.035(4) . . ?
C12 C102 3.327(6) . . ?
C12 C106 4.175(6) . . ?
C12 C202 4.405(5) . '3 565' ?
C12 C203 3.988(7) . '4 564' ?
C12 C204 3.608(7) . '4 564' ?
C12 H102 2.953(4) . . ?
C12 H202 3.625(3) . '3 565' ?
C12 H203 3.586(4) . '4 564' ?
C12 H204 2.795(4) . '4 564' ?
O12 C21 4.201(5) . 3 ?
O12 O21 3.306(4) . 3 ?
O12 C22 4.339(5) . '3 565' ?
O12 C22 3.327(4) . . ?
O12 O22 4.106(4) . '3 565' ?
O12 O22 3.246(4) . . ?
O12 O011 3.761(3) . . ?
O12 C011 4.410(4) . . ?
O12 N101 3.904(4) . . ?
O12 C102 3.879(6) . . ?
O12 C202 3.372(5) . '3 565' ?
O12 C203 3.716(6) . '3 565' ?
O12 C203 3.656(7) . '4 564' ?
O12 C204 3.457(6) . '4 564' ?
O12 H013 3.646(3) . '3 565' ?
O12 H102 3.336(3) . . ?
O12 H202 2.601(3) . '3 565' ?
O12 H203 3.340(2) . '3 565' ?
O12 H203 3.281(3) . '4 564' ?
O12 H204 2.861(3) . '4 564' ?
C21 C22 2.527(6) . . ?
C21 O22 3.431(5) . . ?
C21 O012 3.967(4) . . ?
C21 O021 3.971(4) . . ?
C21 O022 2.909(4) . . ?
C21 C021 3.742(4) . . ?
C21 N201 3.009(5) . . ?
C21 C202 4.178(6) . . ?
C21 C205 4.141(5) . 2 ?
C21 C206 4.294(5) . 2 ?
C21 C206 3.308(5) . . ?
C21 H102 3.833(3) . 3 ?
C21 H103 3.736(3) . 4 ?
C21 H205 3.780(3) . 2 ?
C21 H206 2.873(4) . . ?
C21 H206 4.030(4) . 2 ?
O21 O21 4.169(3) . 2 ?
O21 C22 3.421(5) . . ?
O21 O22 4.118(4) . . ?
O21 O022 3.793(4) . . ?
O21 C102 3.756(6) . 3 ?
O21 N201 3.866(4) . . ?
O21 C205 4.241(5) . 2 ?
O21 C206 4.158(5) . 2 ?
O21 C206 3.870(5) . . ?
O21 H102 2.796(3) . 3 ?
O21 H103 3.738(2) . 4 ?
O21 H205 3.839(3) . 2 ?
O21 H206 3.644(3) . 2 ?
O21 H206 3.270(2) . . ?
C22 C22 3.762(6) . '3 565' ?
C22 O22 3.212(5) . '3 565' ?
C22 O011 3.836(4) . . ?
C22 O012 2.889(4) . . ?
C22 O012 4.272(4) . '3 565' ?
C22 C011 4.302(4) . '3 565' ?
C22 C011 3.601(5) . . ?
C22 C012 4.384(4) . '3 565' ?
C22 C013 4.132(4) . '3 565' ?
C22 O022 3.955(4) . . ?
C22 N201 3.058(5) . . ?
C22 C202 3.494(5) . . ?
C22 C204 3.911(7) . 2 ?
C22 C205 3.607(5) . 2 ?
C22 C206 4.150(5) . . ?
C22 H013 3.876(3) . '3 565' ?
C22 H202 3.160(4) . . ?
C22 H204 3.704(4) . 2 ?
C22 H205 3.152(3) . 2 ?
O22 O22 3.026(4) . '3 565' ?
O22 O011 3.797(4) . '3 565' ?
O22 O012 3.762(3) . . ?
O22 O012 3.154(3) . '3 565' ?
O22 C011 3.176(4) . '3 565' ?
O22 C011 4.347(4) . . ?
O22 C012 3.319(4) . '3 565' ?
O22 C013 3.164(4) . '3 565' ?
O22 C014 4.053(4) . '3 565' ?
O22 C017 4.296(4) . '3 565' ?
O22 N201 3.949(4) . . ?
O22 C202 4.136(4) . . ?
O22 C204 3.581(7) . 2 ?
O22 C205 3.388(5) . 2 ?
O22 H013 2.913(2) . '3 565' ?
O22 H202 3.530(2) . '3 565' ?
O22 H202 3.664(2) . . ?
O22 H204 3.166(3) . 2 ?
O22 H205 2.797(3) . 2 ?
O011 O012 2.240(3) . . ?
O011 C012 2.338(5) . . ?
O011 C013 3.591(5) . . ?
O011 C016 4.110(5) . . ?
O011 C017 2.750(4) . . ?
O011 O021 2.846(3) . . ?
O011 O022 3.671(3) . . ?
O011 C021 3.454(4) . . ?
O011 N101 2.817(4) . . ?
O011 C102 3.895(5) . . ?
O011 C105 4.134(6) . . ?
O011 C106 2.975(5) . . ?
O011 C203 4.311(6) . '4 564' ?
O011 C204 3.359(6) . '4 564' ?
O011 C205 4.061(5) . '4 564' ?
O011 H013 3.895(2) . . ?
O011 H017 2.454(2) . . ?
O011 H105 3.688(2) . 7 ?
O011 H106 2.649(2) . . ?
O011 H204 2.4856(19) . '4 564' ?
O011 H205 3.887(2) . '4 564' ?
O012 C012 2.382(4) . . ?
O012 C013 2.849(5) . . ?
O012 C014 4.240(5) . . ?
O012 C017 3.625(4) . . ?
O012 O021 3.603(3) . . ?
O012 O022 2.884(3) . . ?
O012 C021 3.420(4) . . ?
O012 C024 4.340(4) . 6 ?
O012 C025 3.548(4) . 6 ?
O012 N201 2.874(4) . . ?
O012 C202 3.025(5) . . ?
O012 C203 4.258(6) . . ?
O012 C206 4.041(5) . . ?
O012 H013 2.568(2) . . ?
O012 H017 3.891(2) . . ?
O012 H025 2.6311(19) . 6 ?
O012 H202 2.613(2) . . ?
O012 H204 3.9196(19) . '4 564' ?
C011 C013 2.516(6) . . ?
C011 C014 3.793(6) . . ?
C011 C015 4.278(6) . . ?
C011 C016 3.763(5) . . ?
C011 C017 2.499(5) . . ?
C011 O021 3.461(5) . . ?
C011 O022 3.537(4) . . ?
C011 C021 3.645(5) . . ?
C011 C025 4.033(5) . 6 ?
C011 N101 4.061(5) . . ?
C011 C106 4.110(6) . . ?
C011 N201 4.125(6) . . ?
C011 C202 4.261(6) . . ?
C011 C204 3.817(7) . '4 564' ?
C011 C205 4.143(5) . '4 564' ?
C011 H013 2.690(4) . . ?
C011 H017 2.658(4) . . ?
C011 H025 3.252(4) . 6 ?
C011 H105 3.705(3) . 7 ?
C011 H106 3.613(4) . . ?
C011 H202 3.751(4) . . ?
C011 H204 3.009(4) . '4 564' ?
C011 H205 3.675(4) . '4 564' ?
C012 C014 2.413(6) . . ?
C012 C015 2.783(6) . . ?
C012 C016 2.398(5) . . ?
C012 C024 3.922(5) . 6 ?
C012 C025 3.943(5) . 6 ?
C012 C204 3.796(6) . '4 564' ?
C012 C205 3.652(5) . '4 564' ?
C012 H013 2.059(4) . . ?
C012 H014 3.304(4) . . ?
C012 H015 3.759(4) . . ?
C012 H016 3.278(4) . . ?
C012 H017 2.067(4) . . ?
C012 H024 3.304(3) . 6 ?
C012 H025 3.320(4) . 6 ?
C012 H105 3.882(3) . 7 ?
C012 H204 3.295(3) . '4 564' ?
C012 H205 2.995(3) . '4 564' ?
C013 C015 2.405(5) . . ?
C013 C016 2.759(5) . . ?
C013 C017 2.400(6) . . ?
C013 C024 3.556(4) . 6 ?
C013 C025 3.672(5) . 6 ?
C013 C205 4.098(5) . '4 564' ?
C013 H014 2.071(4) . . ?
C013 H015 3.286(4) . . ?
C013 H016 3.735(4) . . ?
C013 H017 3.290(4) . . ?
C013 H024 2.842(3) . 6 ?
C013 H025 3.064(4) . 6 ?
C013 H202 3.860(4) . . ?
C013 H205 3.211(4) . '4 564' ?
C014 C016 2.385(6) . . ?
C014 C016 3.985(4) . '7 565' ?
C014 C017 2.769(6) . . ?
C014 O021 3.602(5) . '1 565' ?
C014 C021 4.418(5) . '1 565' ?
C014 C024 3.889(5) . 6 ?
C014 C025 4.422(5) . 6 ?
C014 C027 4.289(5) . '1 565' ?
C014 N101 3.786(5) . '1 565' ?
C014 C102 4.131(6) . '1 565' ?
C014 C106 4.157(6) . '1 565' ?
C014 C205 4.298(5) . '4 564' ?
C014 H013 2.062(4) . . ?
C014 H015 2.051(4) . . ?
C014 H016 3.266(4) . . ?
C014 H016 3.467(3) . '7 565' ?
C014 H017 3.754(4) . . ?
C014 H024 2.982(3) . 6 ?
C014 H027 3.494(3) . '1 565' ?
C014 H205 3.389(3) . '4 564' ?
C015 C015 3.606(4) . '7 565' ?
C015 C016 3.312(4) . '7 565' ?
C015 C017 2.394(6) . . ?
C015 C017 3.965(4) . '7 565' ?
C015 O021 4.210(5) . '1 565' ?
C015 C024 4.424(5) . '4 564' ?
C015 N101 3.678(5) . '1 565' ?
C015 C102 3.817(6) . '1 565' ?
C015 C103 4.111(5) . '1 565' ?
C015 C104 4.241(6) . '1 565' ?
C015 C105 4.070(6) . '1 565' ?
C015 C106 3.786(6) . '1 565' ?
C015 C205 4.070(5) . '4 564' ?
C015 H013 3.286(4) . . ?
C015 H014 2.068(4) . . ?
C015 H015 3.646(3) . '7 565' ?
C015 H016 3.133(3) . '7 565' ?
C015 H016 2.041(4) . . ?
C015 H017 3.282(4) . . ?
C015 H023 3.958(4) . '4 564' ?
C015 H024 3.551(4) . 6 ?
C015 H024 3.812(4) . '4 564' ?
C015 H027 3.738(4) . '1 565' ?
C015 H205 3.347(3) . '4 564' ?
C016 C016 3.566(4) . '7 565' ?
C016 C017 4.406(5) . '7 565' ?
C016 C023 4.122(6) . '4 564' ?
C016 C024 4.106(6) . '4 564' ?
C016 C026 3.814(6) . 7 ?
C016 C027 3.828(6) . 7 ?
C016 C204 4.216(6) . '4 564' ?
C016 C205 3.624(4) . '4 564' ?
C016 C206 4.277(4) . '4 564' ?
C016 H013 3.735(4) . . ?
C016 H014 3.281(4) . . ?
C016 H015 3.144(3) . '7 565' ?
C016 H015 2.053(4) . . ?
C016 H016 3.589(3) . '7 565' ?
C016 H017 2.056(4) . . ?
C016 H023 3.452(4) . '4 564' ?
C016 H024 3.911(4) . 6 ?
C016 H024 3.421(4) . '4 564' ?
C016 H026 3.124(4) . 7 ?
C016 H027 3.159(4) . 7 ?
C016 H205 3.140(3) . '4 564' ?
C017 C026 3.842(6) . 7 ?
C017 C027 3.863(5) . 7 ?
C017 C105 4.257(5) . 7 ?
C017 C106 4.317(6) . . ?
C017 C204 3.581(6) . '4 564' ?
C017 C205 3.399(4) . '4 564' ?
C017 C206 4.397(5) . '4 564' ?
C017 H013 3.285(4) . . ?
C017 H014 3.758(4) . . ?
C017 H015 3.277(4) . . ?
C017 H015 3.457(3) . '7 565' ?
C017 H016 2.039(4) . . ?
C017 H024 3.807(4) . 6 ?
C017 H026 3.177(4) . 7 ?
C017 H027 3.234(4) . 7 ?
C017 H105 3.814(4) . 7 ?
C017 H106 3.912(4) . . ?
C017 H204 3.324(3) . '4 564' ?
C017 H205 2.964(3) . '4 564' ?
O021 O022 2.247(3) . . ?
O021 C022 2.363(4) . . ?
O021 C023 3.610(4) . . ?
O021 C026 4.185(4) . . ?
O021 C027 2.803(4) . . ?
O021 N101 2.916(4) . . ?
O021 C102 4.168(4) . . ?
O021 C105 4.308(5) . . ?
O021 C105 4.253(6) . 7 ?
O021 C106 3.010(5) . . ?
O021 H014 2.658(2) . '1 545' ?
O021 H015 3.896(2) . '1 545' ?
O021 H023 3.8865(19) . . ?
O021 H027 2.507(2) . . ?
O021 H105 3.338(2) . 7 ?
O021 H106 2.461(2) . . ?
O022 C022 2.353(4) . . ?
O022 C023 2.767(3) . . ?
O022 C024 4.143(3) . . ?
O022 C025 4.262(4) . 6 ?
O022 C026 4.327(4) . 6 ?
O022 C027 3.616(4) . . ?
O022 C103 3.838(5) . 4 ?
O022 N201 2.825(4) . . ?
O022 C202 3.902(4) . . ?
O022 C205 4.217(5) . . ?
O022 C206 3.042(4) . . ?
O022 H023 2.4504(18) . . ?
O022 H025 3.756(2) . 6 ?
O022 H026 3.886(2) . 6 ?
O022 H027 3.912(2) . . ?
O022 H103 3.023(2) . 4 ?
O022 H206 2.748(2) . . ?
C021 C023 2.495(5) . . ?
C021 C024 3.769(4) . . ?
C021 C025 4.277(4) . . ?
C021 C026 3.779(4) . . ?
C021 C027 2.509(4) . . ?
C021 N101 4.156(5) . . ?
C021 C103 4.059(6) . 4 ?
C021 C104 4.299(5) . 4 ?
C021 C105 4.139(6) . 7 ?
C021 C106 4.158(6) . . ?
C021 N201 4.058(5) . . ?
C021 C206 4.280(5) . . ?
C021 H014 3.476(3) . '1 545' ?
C021 H023 2.651(4) . . ?
C021 H027 2.678(3) . . ?
C021 H103 3.302(4) . 4 ?
C021 H104 3.776(3) . 4 ?
C021 H105 3.270(3) . 7 ?
C021 H106 3.455(4) . . ?
C021 H206 3.920(4) . . ?
C022 C024 2.406(5) . . ?
C022 C025 2.784(4) . . ?
C022 C026 2.407(4) . . ?
C022 C103 3.843(6) . 4 ?
C022 C104 3.923(6) . 7 ?
C022 C104 3.617(6) . 4 ?
C022 C105 3.627(6) . 7 ?
C022 H014 4.011(3) . '1 545' ?
C022 H023 2.056(4) . . ?
C022 H024 3.285(3) . . ?
C022 H025 3.774(3) . . ?
C022 H026 3.284(3) . . ?
C022 H027 2.066(4) . . ?
C022 H103 3.399(3) . 4 ?
C022 H104 3.600(3) . 7 ?
C022 H104 2.926(3) . 4 ?
C022 H105 3.016(4) . 7 ?
C022 H106 3.992(4) . . ?
C023 C025 2.405(4) . . ?
C023 C025 4.220(6) . 6 ?
C023 C026 2.765(5) . . ?
C023 C026 3.710(6) . 6 ?
C023 C027 2.399(6) . . ?
C023 C027 4.147(6) . 6 ?
C023 C103 3.638(6) . 4 ?
C023 C104 3.818(6) . 7 ?
C023 C104 3.349(6) . 4 ?
C023 C105 4.288(6) . 4 ?
C023 C105 4.007(6) . 7 ?
C023 H016 3.339(4) . '4 565' ?
C023 H024 2.046(3) . . ?
C023 H025 3.299(3) . . ?
C023 H026 3.469(4) . 6 ?
C023 H026 3.740(4) . . ?
C023 H027 3.288(4) . . ?
C023 H103 3.442(3) . 4 ?
C023 H104 2.880(4) . 4 ?
C023 H104 3.215(4) . 7 ?
C023 H105 3.590(4) . 7 ?
C024 C026 2.401(6) . . ?
C024 C026 4.207(6) . 6 ?
C024 C027 4.190(6) . 6 ?
C024 C027 2.775(5) . . ?
C024 C103 4.177(6) . 4 ?
C024 C104 3.470(6) . 4 ?
C024 C104 3.805(6) . 7 ?
C024 C105 4.289(6) . 7 ?
C024 C105 4.029(6) . 4 ?
C024 H013 3.555(3) . '6 545' ?
C024 H015 3.919(4) . '4 565' ?
C024 H016 3.256(4) . '4 565' ?
C024 H023 2.055(3) . . ?
C024 H025 2.081(3) . . ?
C024 H026 3.286(4) . . ?
C024 H027 3.759(4) . . ?
C024 H104 2.982(4) . 4 ?
C024 H104 3.251(4) . 7 ?
C024 H105 3.996(4) . 4 ?
C025 C027 2.400(5) . . ?
C025 C104 3.843(6) . 4 ?
C025 C104 3.889(6) . 7 ?
C025 C105 4.308(6) . 4 ?
C025 C105 4.216(6) . 7 ?
C025 N201 4.135(4) . '6 545' ?
C025 C202 3.819(4) . '6 545' ?
C025 C203 4.011(7) . '6 545' ?
C025 H013 3.380(3) . '6 545' ?
C025 H023 3.694(4) . '6 545' ?
C025 H023 3.296(3) . . ?
C025 H024 2.083(4) . . ?
C025 H026 2.048(4) . . ?
C025 H027 3.287(3) . . ?
C025 H104 3.122(3) . 4 ?
C025 H104 3.665(4) . 7 ?
C025 H105 4.013(4) . 4 ?
C025 H202 3.904(3) . '6 545' ?
C026 C104 3.961(6) . 7 ?
C026 C104 4.092(7) . 4 ?
C026 C105 3.829(6) . 7 ?
C026 C106 4.418(6) . 7 ?
C026 N201 4.217(4) . '6 545' ?
C026 C202 4.070(4) . '6 545' ?
C026 C203 3.979(6) . '6 545' ?
C026 C204 4.040(7) . '6 545' ?
C026 C205 4.181(5) . '6 545' ?
C026 C206 4.258(5) . '6 545' ?
C026 H016 3.178(4) . 7 ?
C026 H017 3.249(4) . 7 ?
C026 H023 3.748(4) . . ?
C026 H023 3.070(4) . '6 545' ?
C026 H024 3.995(4) . '6 545' ?
C026 H024 3.291(4) . . ?
C026 H025 2.062(3) . . ?
C026 H027 2.065(3) . . ?
C026 H104 3.978(4) . 7 ?
C026 H104 3.177(4) . 4 ?
C026 H105 3.766(4) . 7 ?
C027 C104 3.976(6) . 4 ?
C027 C104 3.995(6) . 7 ?
C027 C105 3.532(6) . 7 ?
C027 C106 4.244(6) . 7 ?
C027 H014 3.716(3) . '1 545' ?
C027 H016 3.120(4) . 7 ?
C027 H017 3.202(4) . 7 ?
C027 H023 3.700(4) . '6 545' ?
C027 H023 3.286(4) . . ?
C027 H024 3.754(4) . '6 545' ?
C027 H024 3.755(4) . . ?
C027 H025 3.296(3) . . ?
C027 H026 2.049(3) . . ?
C027 H104 3.967(4) . 7 ?
C027 H104 3.069(4) . 4 ?
C027 H105 3.126(4) . 7 ?
C027 H106 3.795(4) . . ?
N101 C103 2.389(6) . . ?
N101 C104 2.775(6) . . ?
N101 C105 2.393(7) . . ?
N101 C203 4.376(6) . '4 564' ?
N101 C204 4.289(6) . '4 564' ?
N101 H014 3.287(3) . '1 545' ?
N101 H015 3.071(3) . '1 545' ?
N101 H017 4.004(3) . . ?
N101 H102 2.011(3) . . ?
N101 H103 3.265(4) . . ?
N101 H104 3.748(4) . . ?
N101 H105 3.273(3) . . ?
N101 H106 1.988(3) . . ?
N101 H203 3.810(3) . '4 564' ?
N101 H204 3.657(3) . '4 564' ?
C102 C104 2.384(8) . . ?
C102 C105 2.715(8) . . ?
C102 C106 2.292(6) . . ?
C102 C203 4.061(7) . '4 564' ?
C102 C204 4.397(7) . '4 564' ?
C102 H014 3.896(4) . '1 545' ?
C102 H015 3.302(4) . '1 545' ?
C102 H103 2.057(4) . . ?
C102 H104 3.265(6) . . ?
C102 H105 3.697(5) . . ?
C102 H106 3.169(4) . . ?
C102 H203 3.273(4) . '4 564' ?
C102 H204 3.969(4) . '4 564' ?
C102 H206 3.673(4) . '4 554' ?
C103 C105 2.365(6) . . ?
C103 C106 2.698(5) . . ?
C103 C203 4.282(7) . '4 564' ?
C103 C206 4.427(6) . '4 554' ?
C103 H015 3.477(4) . '1 545' ?
C103 H023 3.568(5) . '4 554' ?
C103 H102 2.048(6) . . ?
C103 H104 2.046(6) . . ?
C103 H105 3.258(5) . . ?
C103 H106 3.678(4) . . ?
C103 H203 3.512(5) . '4 564' ?
C103 H206 3.537(4) . '4 554' ?
C104 C106 2.360(6) . . ?
C104 H015 3.400(4) . '1 545' ?
C104 H023 3.597(4) . '4 554' ?
C104 H024 3.810(5) . '4 554' ?
C104 H102 3.267(6) . . ?
C104 H103 2.068(5) . . ?
C104 H105 2.044(4) . . ?
C104 H106 3.246(4) . . ?
C105 H015 3.120(4) . '1 545' ?
C105 H017 3.988(4) . 7 ?
C105 H017 3.860(4) . . ?
C105 H027 3.760(4) . 7 ?
C105 H102 3.698(5) . . ?
C105 H103 3.262(4) . . ?
C105 H104 2.047(4) . . ?
C105 H106 3.598(4) . 7 ?
C105 H106 2.046(4) . . ?
C106 C106 4.440(7) . 7 ?
C106 H014 3.703(4) . '1 545' ?
C106 H015 2.944(4) . '1 545' ?
C106 H017 3.409(4) . . ?
C106 H027 3.798(4) . . ?
C106 H102 3.183(5) . . ?
C106 H103 3.680(4) . . ?
C106 H104 3.252(4) . . ?
C106 H105 2.061(6) . . ?
C106 H105 3.862(4) . 7 ?
C106 H106 3.685(5) . 7 ?
N201 C203 4.342(7) . 2 ?
N201 C203 2.386(6) . . ?
N201 C204 2.765(7) . . ?
N201 C204 4.082(6) . 2 ?
N201 C205 3.981(4) . 2 ?
N201 C205 2.387(5) . . ?
N201 C206 4.134(4) . 2 ?
N201 H023 4.009(3) . . ?
N201 H025 3.392(3) . 6 ?
N201 H026 3.565(3) . 6 ?
N201 H202 2.002(3) . . ?
N201 H203 3.274(3) . . ?
N201 H204 3.741(4) . . ?
N201 H205 3.269(4) . . ?
N201 H206 2.008(3) . . ?
C202 C202 4.133(5) . 2 ?
C202 C203 3.760(7) . 2 ?
C202 C204 3.721(6) . 2 ?
C202 C204 2.372(7) . . ?
C202 C205 4.078(4) . 2 ?
C202 C205 2.712(6) . . ?
C202 C206 2.293(6) . . ?
C202 C206 4.411(5) . 2 ?
C202 H013 3.735(4) . . ?
C202 H025 3.049(3) . 6 ?
C202 H026 3.567(3) . 6 ?
C202 H203 2.071(4) . . ?
C202 H203 4.004(3) . 2 ?
C202 H204 3.262(4) . . ?
C202 H204 3.900(3) . 2 ?
C202 H205 3.695(4) . . ?
C202 H206 3.177(4) . . ?
C203 C203 3.595(8) . 2 ?
C203 C204 4.054(7) . 2 ?
C203 C205 2.383(7) . . ?
C203 C206 2.710(7) . . ?
C203 H025 3.498(6) . 6 ?
C203 H026 3.437(5) . 6 ?
C203 H202 3.905(6) . 2 ?
C203 H202 2.052(6) . . ?
C203 H203 3.657(5) . 2 ?
C203 H204 2.060(6) . . ?
C203 H205 3.279(5) . . ?
C203 H206 3.692(5) . . ?
C204 C206 2.358(7) . . ?
C204 H017 3.441(5) . '4 565' ?
C204 H026 3.277(6) . 6 ?
C204 H202 3.683(6) . 2 ?
C204 H202 3.268(6) . . ?
C204 H203 2.076(5) . . ?
C204 H205 2.061(5) . . ?
C204 H206 3.243(5) . . ?
C205 C206 4.373(4) . 2 ?
C205 H016 3.927(3) . '4 565' ?
C205 H017 3.585(3) . '4 565' ?
C205 H026 3.256(3) . 6 ?
C205 H202 3.704(4) . . ?
C205 H203 3.287(5) . . ?
C205 H204 2.049(5) . . ?
C205 H206 2.029(5) . . ?
C206 C206 4.086(4) . 2 ?
C206 H023 3.629(3) . . ?
C206 H026 3.396(3) . 6 ?
C206 H103 3.922(4) . 4 ?
C206 H202 3.189(4) . . ?
C206 H203 3.701(4) . . ?
C206 H204 3.245(4) . . ?
C206 H205 2.050(4) . . ?
H013 H014 2.37128(7) . . ?
H013 H024 3.02846(10) . 6 ?
H013 H025 2.64712(6) . 6 ?
H013 H202 2.96963(7) . . ?
H014 H015 2.36688(6) . . ?
H014 H024 3.25485(7) . 6 ?
H014 H027 2.99261(7) . '1 565' ?
H015 H016 3.11072(8) . '7 565' ?
H015 H016 2.35453(7) . . ?
H015 H017 3.62773(9) . '7 565' ?
H015 H024 3.39118(8) . '4 564' ?
H015 H027 3.45343(10) . '1 565' ?
H015 H105 3.57413(10) . '1 565' ?
H015 H106 3.33158(13) . '1 565' ?
H016 H017 2.35091(7) . . ?
H016 H023 2.74153(9) . '4 564' ?
H016 H024 2.56175(6) . '4 564' ?
H016 H026 2.61678(6) . 7 ?
H016 H027 2.49757(7) . 7 ?
H017 H026 2.74217(10) . 7 ?
H017 H027 2.66328(7) . 7 ?
H017 H105 3.50603(9) . 7 ?
H017 H106 3.07836(11) . . ?
H017 H204 3.15014(10) . '4 564' ?
H017 H205 3.40203(9) . '4 564' ?
H023 H024 2.34994(6) . . ?
H023 H026 2.64681(9) . 6 ?
H023 H103 3.32775(9) . 4 ?
H023 H104 3.36749(13) . 4 ?
H023 H104 3.47448(8) . 7 ?
H023 H206 3.43541(12) . . ?
H024 H025 2.40106(6) . . ?
H024 H027 3.41411(12) . 6 ?
H024 H104 3.53455(10) . 4 ?
H024 H104 3.50121(9) . 7 ?
H025 H026 2.36698(7) . . ?
H025 H202 3.01803(11) . '6 545' ?
H026 H027 2.35878(6) . . ?
H027 H105 3.28807(12) . 7 ?
H027 H106 3.18186(8) . . ?
H102 H103 2.34566(6) . . ?
H102 H203 3.21946(10) . '4 564' ?
H102 H206 3.25618(10) . '4 554' ?
H103 H104 2.37154(8) . . ?
H103 H203 3.61207(11) . '4 564' ?
H103 H206 3.00979(9) . '4 554' ?
H104 H105 2.36536(7) . . ?
H105 H106 2.89711(7) . 7 ?
H105 H106 2.36434(6) . . ?
H106 H106 3.05932(9) . 7 ?
H202 H203 2.36738(7) . . ?
H202 H204 3.60597(13) . 2 ?
H203 H203 3.44718(12) . 2 ?
H203 H204 2.39042(7) . . ?
H204 H205 2.36854(9) . . ?
H205 H206 2.33882(7) . . ?

loop_
_geom_hbond_atom_site_label_D
_geom_hbond_atom_site_label_H
_geom_hbond_atom_site_label_A
_geom_hbond_site_symmetry_D
_geom_hbond_site_symmetry_H
_geom_hbond_site_symmetry_A
_geom_hbond_distance_DH
_geom_hbond_distance_HA
_geom_hbond_distance_DA
_geom_hbond_angle_DHA
_geom_hbond_publ_flag
? ? ? ? ? ? ? ? ? ? ?

loop_
_geom_torsion_atom_site_label_1
_geom_torsion_atom_site_label_2
_geom_torsion_atom_site_label_3
_geom_torsion_atom_site_label_4
_geom_torsion_site_symmetry_1
_geom_torsion_site_symmetry_2
_geom_torsion_site_symmetry_3
_geom_torsion_site_symmetry_4
_geom_torsion
_geom_torsion_publ_flag
C11 Ru1 Ru2 C21 . . . . -3.63(13) ?
C11 Ru1 Ru2 C22 . . . . -91.53(15) ?
C11 Ru1 Ru2 O012 . . . . 176.03(11) ?
C11 Ru1 Ru2 O022 . . . . 90.37(11) ?
C11 Ru1 Ru2 N201 . . . . 129.6(3) ?
C12 Ru1 Ru2 C21 . . . . 85.09(16) ?
C12 Ru1 Ru2 C22 . . . . -2.80(18) ?
C12 Ru1 Ru2 O012 . . . . -95.24(14) ?
C12 Ru1 Ru2 O022 . . . . 179.09(14) ?
C12 Ru1 Ru2 N201 . . . . -141.7(3) ?
O011 Ru1 Ru2 C21 . . . . 178.56(11) ?
O011 Ru1 Ru2 C22 . . . . 90.67(14) ?
O011 Ru1 Ru2 O012 . . . . -1.77(8) ?
O011 Ru1 Ru2 O022 . . . . -87.44(8) ?
O011 Ru1 Ru2 N201 . . . . -48.2(3) ?
O021 Ru1 Ru2 C21 . . . . -96.84(11) ?
O021 Ru1 Ru2 C22 . . . . 175.27(14) ?
O021 Ru1 Ru2 O012 . . . . 82.83(8) ?
O021 Ru1 Ru2 O022 . . . . -2.83(8) ?
O021 Ru1 Ru2 N201 . . . . 36.4(3) ?
N101 Ru1 Ru2 C21 . . . . -147.3(3) ?
N101 Ru1 Ru2 C22 . . . . 124.8(3) ?
N101 Ru1 Ru2 O012 . . . . 32.4(3) ?
N101 Ru1 Ru2 O022 . . . . -53.3(3) ?
N101 Ru1 Ru2 N201 . . . . -14.1(4) ?
Ru2 Ru1 C11 O11 . . . . -97(13) ?
C12 Ru1 C11 O11 . . . . 168(13) ?
O011 Ru1 C11 O11 . . . . -41(15) ?
O021 Ru1 C11 O11 . . . . -13(13) ?
N101 Ru1 C11 O11 . . . . 72(13) ?
Ru2 Ru1 C12 O12 . . . . 130 ?
C11 Ru1 C12 O12 . . . . -135 ?
O011 Ru1 C12 O12 . . . . 46 ?
O021 Ru1 C12 O12 . . . . 71(11) ?
N101 Ru1 C12 O12 . . . . -35 ?
Ru2 Ru1 O011 C011 . . . . -.4(2) ?
C11 Ru1 O011 C011 . . . . -56(3) ?
C12 Ru1 O011 C011 . . . . 93.9(3) ?
O021 Ru1 O011 C011 . . . . -85.2(2) ?
N101 Ru1 O011 C011 . . . . -170.0(2) ?
Ru2 Ru1 O021 C021 . . . . .8(2) ?
C11 Ru1 O021 C021 . . . . -93.6(3) ?
C12 Ru1 O021 C021 . . . . 60(4) ?
O011 Ru1 O021 C021 . . . . 85.2(2) ?
N101 Ru1 O021 C021 . . . . 166.6(3) ?
Ru2 Ru1 N101 C102 . . . . -159.2(2) ?
Ru2 Ru1 N101 C106 . . . . 11.9(5) ?
C11 Ru1 N101 C102 . . . . 57.7(3) ?
C11 Ru1 N101 C106 . . . . -131.2(3) ?
C12 Ru1 N101 C102 . . . . -31.8(3) ?
C12 Ru1 N101 C106 . . . . 139.3(3) ?
O011 Ru1 N101 C102 . . . . -124.7(3) ?
O011 Ru1 N101 C106 . . . . 46.3(3) ?
O021 Ru1 N101 C102 . . . . 150.4(3) ?
O021 Ru1 N101 C106 . . . . -38.6(3) ?
Ru1 Ru2 C21 O21 . . . . 179(7) ?
C22 Ru2 C21 O21 . . . . -86(7) ?
O012 Ru2 C21 O21 . . . . 35(17) ?
O022 Ru2 C21 O21 . . . . 94(7) ?
N201 Ru2 C21 O21 . . . . 12(7) ?
Ru1 Ru2 C22 O22 . . . . -163(27) ?
C21 Ru2 C22 O22 . . . . 102(27) ?
O012 Ru2 C22 O22 . . . . -78(27) ?
O022 Ru2 C22 O22 . . . . -87(27) ?
N201 Ru2 C22 O22 . . . . 5(27) ?
Ru1 Ru2 O012 C011 . . . . 4.9(2) ?
C21 Ru2 O012 C011 . . . . 149(12) ?
C22 Ru2 O012 C011 . . . . -90.3(2) ?
O022 Ru2 O012 C011 . . . . 89.5(2) ?
N201 Ru2 O012 C011 . . . . 171.7(2) ?
Ru1 Ru2 O022 C021 . . . . 6.4(2) ?
C21 Ru2 O022 C021 . . . . 102.0(3) ?
C22 Ru2 O022 C021 . . . . -70(4) ?
O012 Ru2 O022 C021 . . . . -78.5(2) ?
N201 Ru2 O022 C021 . . . . -162.1(2) ?
Ru1 Ru2 N201 C202 . . . . 86.1(3) ?
Ru1 Ru2 N201 C206 . . . . -90.8(4) ?
C21 Ru2 N201 C202 . . . . -140.8(3) ?
C21 Ru2 N201 C206 . . . . 42.4(3) ?
C22 Ru2 N201 C202 . . . . -52.5(3) ?
C22 Ru2 N201 C206 . . . . 130.6(3) ?
O012 Ru2 N201 C202 . . . . 39.4(2) ?
O012 Ru2 N201 C206 . . . . -137.4(2) ?
O022 Ru2 N201 C202 . . . . 125.5(3) ?
O022 Ru2 N201 C206 . . . . -51.3(2) ?
Ru1 O011 C011 O012 . . . . 4.6(4) ?
Ru1 O011 C011 C012 . . . . -175.07(18) ?
Ru2 O012 C011 O011 . . . . -7.0(4) ?
Ru2 O012 C011 C012 . . . . 172.67(18) ?
O011 C011 C012 C013 . . . . 162.1(3) ?
O011 C011 C012 C017 . . . . -13.3(4) ?
O012 C011 C012 C013 . . . . -17.6(4) ?
O012 C011 C012 C017 . . . . 167.0(3) ?
C011 C012 C013 C014 . . . . -175.2(3) ?
C011 C012 C013 H013 . . . . 4.9(5) ?
C017 C012 C013 C014 . . . . .1(4) ?
C017 C012 C013 H013 . . . . -179.7(3) ?
C011 C012 C017 C016 . . . . 174.7(3) ?
C011 C012 C017 H017 . . . . -5.3(5) ?
C013 C012 C017 C016 . . . . -.7(4) ?
C013 C012 C017 H017 . . . . 179.3(3) ?
C012 C013 C014 C015 . . . . .8(4) ?
C012 C013 C014 H014 . . . . -180.0(3) ?
H013 C013 C014 C015 . . . . -179.3(3) ?
H013 C013 C014 H014 . . . . -.2(5) ?
C013 C014 C015 C016 . . . . -1.2(4) ?
C013 C014 C015 H015 . . . . 179.4(3) ?
H014 C014 C015 C016 . . . . 179.6(3) ?
H014 C014 C015 H015 . . . . .2(5) ?
C014 C015 C016 C017 . . . . .6(5) ?
C014 C015 C016 H016 . . . . 180.0(3) ?
H015 C015 C016 C017 . . . . -180.0(3) ?
H015 C015 C016 H016 . . . . -.6(5) ?
C015 C016 C017 C012 . . . . .4(5) ?
C015 C016 C017 H017 . . . . -179.7(3) ?
H016 C016 C017 C012 . . . . -179.0(3) ?
H016 C016 C017 H017 . . . . 1.0(5) ?
Ru1 O021 C021 O022 . . . . 4.0(4) ?
Ru1 O021 C021 C022 . . . . -175.7(2) ?
Ru2 O022 C021 O021 . . . . -8.0(4) ?
Ru2 O022 C021 C022 . . . . 171.7(2) ?
O021 C021 C022 C023 . . . . 169.3(3) ?
O021 C021 C022 C027 . . . . -10.7(5) ?
O022 C021 C022 C023 . . . . -10.4(5) ?
O022 C021 C022 C027 . . . . 169.6(3) ?
C021 C022 C023 C024 . . . . 179.5(3) ?
C021 C022 C023 H023 . . . . .2(6) ?
C027 C022 C023 C024 . . . . -.5(6) ?
C027 C022 C023 H023 . . . . -179.7(4) ?
C021 C022 C027 C026 . . . . 179.6(3) ?
C021 C022 C027 H027 . . . . -.4(6) ?
C023 C022 C027 C026 . . . . -.5(6) ?
C023 C022 C027 H027 . . . . 179.6(4) ?
C022 C023 C024 C025 . . . . .1(6) ?
C022 C023 C024 H024 . . . . 178.7(4) ?
H023 C023 C024 C025 . . . . 179.4(4) ?
H023 C023 C024 H024 . . . . -2.0(6) ?
C023 C024 C025 C026 . . . . 1.1(6) ?
C023 C024 C025 H025 . . . . 179.9(4) ?
H024 C024 C025 C026 . . . . -177.4(4) ?
H024 C024 C025 H025 . . . . 1.3(7) ?
C024 C025 C026 C027 . . . . -2.0(6) ?
C024 C025 C026 H026 . . . . 178.6(4) ?
H025 C025 C026 C027 . . . . 179.2(4) ?
H025 C025 C026 H026 . . . . -.2(7) ?
C025 C026 C027 C022 . . . . 1.7(6) ?
C025 C026 C027 H027 . . . . -178.3(4) ?
H026 C026 C027 C022 . . . . -178.9(4) ?
H026 C026 C027 H027 . . . . 1.1(7) ?
Ru1 N101 C102 C103 . . . . 170.1(3) ?
Ru1 N101 C102 H102 . . . . -9.8(5) ?
C106 N101 C102 C103 . . . . -1.1(6) ?
C106 N101 C102 H102 . . . . 178.9(4) ?
Ru1 N101 C106 C105 . . . . -171.2(3) ?
Ru1 N101 C106 H106 . . . . 8.1(5) ?
C102 N101 C106 C105 . . . . .4(6) ?
C102 N101 C106 H106 . . . . 179.7(4) ?
N101 C102 C103 C104 . . . . .6(6) ?
N101 C102 C103 H103 . . . . -178.9(4) ?
H102 C102 C103 C104 . . . . -179.5(4) ?
H102 C102 C103 H103 . . . . 1.1(7) ?
C102 C103 C104 C105 . . . . .8(6) ?
C102 C103 C104 H104 . . . . -179.6(4) ?
H103 C103 C104 C105 . . . . -179.7(4) ?
H103 C103 C104 H104 . . . . -.2(7) ?
C103 C104 C105 C106 . . . . -1.6(6) ?
C103 C104 C105 H105 . . . . 178.0(4) ?
H104 C104 C105 C106 . . . . 178.9(4) ?
H104 C104 C105 H105 . . . . -1.6(7) ?
C104 C105 C106 N101 . . . . 1.0(6) ?
C104 C105 C106 H106 . . . . -178.3(4) ?
H105 C105 C106 N101 . . . . -178.5(4) ?
H105 C105 C106 H106 . . . . 2.2(7) ?
Ru2 N201 C202 C203 . . . . -175.8(3) ?
Ru2 N201 C202 H202 . . . . 3.7(4) ?
C206 N201 C202 C203 . . . . 1.2(5) ?
C206 N201 C202 H202 . . . . -179.3(3) ?
Ru2 N201 C206 C205 . . . . 175.9(2) ?
Ru2 N201 C206 H206 . . . . -4.6(4) ?
C202 N201 C206 C205 . . . . -1.1(4) ?
C202 N201 C206 H206 . . . . 178.3(3) ?
N201 C202 C203 C204 . . . . -1.0(7) ?
N201 C202 C203 H203 . . . . 178.1(4) ?
H202 C202 C203 C204 . . . . 179.6(4) ?
H202 C202 C203 H203 . . . . -1.4(7) ?
C202 C203 C204 C205 . . . . .6(8) ?
C202 C203 C204 H204 . . . . -178.4(5) ?
H203 C203 C204 C205 . . . . -178.5(5) ?
H203 C203 C204 H204 . . . . 2.6(9) ?
C203 C204 C205 C206 . . . . -.5(7) ?
C203 C204 C205 H205 . . . . 179.5(4) ?
H204 C204 C205 C206 . . . . 178.5(4) ?
H204 C204 C205 H205 . . . . -1.5(7) ?
C204 C205 C206 N201 . . . . .8(5) ?
C204 C205 C206 H206 . . . . -178.6(4) ?
H205 C205 C206 N201 . . . . -179.2(3) ?
H205 C205 C206 H206 . . . . 1.4(5) ?
